data_7155709
loop_
_publ_author_name
'Chowdhury, Hrishikesh'
'Goswami, Avijit'

_publ_section_title
;
 Synthesis of 3-(2-Thiopyridiyl)indoles via Ruthenium Catalyzed [2+2+2]
 Cycloaddition of Diynes and 3-Thiocyanatoindoles
;
_journal_name_full 'Org. Biomol. Chem.'
_journal_paper_doi 10.1039/C7OB01101F
_journal_year 2017
_chemical_formula_moiety 'C28 H22 N2 O S'
_chemical_formula_sum 'C28 H22 N2 O S'
_chemical_formula_weight 434.53
_chemical_name_common '3-thio Indole-derivative'
_chemical_name_systematic '3-thio Indole-derivative'
_space_group_crystal_system triclinic
_space_group_IT_number 2
_space_group_name_Hall '-P 1'
_space_group_name_H-M_alt 'P -1'
_symmetry_space_group_name_Hall '-P 1'
_symmetry_space_group_name_H-M 'P -1'
_atom_sites_solution_hydrogens geom
_audit_block_doi 10.5517/ccdc.csd.cc1n5jzb
_audit_creation_method SHELXL-2014
_audit_update_record
;
2016-12-27 deposited with the CCDC.
2017-06-16 downloaded from the CCDC.
;
_cell_angle_alpha 80.723(3)
_cell_angle_beta 80.515(4)
_cell_angle_gamma 89.777(4)
_cell_formula_units_Z 4
_cell_length_a 10.1014(7)
_cell_length_b 11.8755(8)
_cell_length_c 19.3441(14)
_cell_measurement_reflns_used 11246
_cell_measurement_temperature 298(2)
_cell_measurement_theta_max 28.4
_cell_measurement_theta_min 2.2
_cell_volume 2258.2(3)
_computing_cell_refinement 'APEX2 (Bruker, 2014); SAINT (Bruker, 2014)'
_computing_data_collection 'APEX2 (Bruker, 2014)'
_computing_data_reduction 'SAINT (Bruker, 2014);XPREP(Sheldrick,2014)'
_computing_molecular_graphics 'Ortep, Pluton'
_computing_structure_refinement 'SHELXL-2014 (Sheldrick, 2014)'
_computing_structure_solution 'SHELXS-2014 (Sheldrick, 2014)'
_diffrn_ambient_temperature 298(2)
_diffrn_detector_area_resol_mean 10.233
_diffrn_measured_fraction_theta_full 0.999
_diffrn_measured_fraction_theta_max 0.987
_diffrn_measurement_device_type 'Bruker D8 Venture PHOTON 100 CMOS'
_diffrn_measurement_method 'phi and omega scan'
_diffrn_radiation_type MoK\a
_diffrn_radiation_wavelength 0.71073
_diffrn_reflns_av_R_equivalents 0.1449
_diffrn_reflns_av_unetI/netI 0.1446
_diffrn_reflns_Laue_measured_fraction_full 0.999
_diffrn_reflns_Laue_measured_fraction_max 0.987
_diffrn_reflns_limit_h_max 13
_diffrn_reflns_limit_h_min -13
_diffrn_reflns_limit_k_max 15
_diffrn_reflns_limit_k_min -15
_diffrn_reflns_limit_l_max 25
_diffrn_reflns_limit_l_min -25
_diffrn_reflns_number 56592
_diffrn_reflns_point_group_measured_fraction_full 0.999
_diffrn_reflns_point_group_measured_fraction_max 0.987
_diffrn_reflns_theta_full 25.242
_diffrn_reflns_theta_max 28.447
_diffrn_reflns_theta_min 2.192
_diffrn_source 'fine-focus sealed tube'
_exptl_absorpt_coefficient_mu 0.166
_exptl_absorpt_correction_T_max 0.7457
_exptl_absorpt_correction_T_min 0.5761
_exptl_absorpt_correction_type empirical
_exptl_absorpt_process_details SADABS
_exptl_crystal_colour yellow
_exptl_crystal_density_diffrn 1.278
_exptl_crystal_density_meas 1.28
_exptl_crystal_density_method 'not measured'
_exptl_crystal_description block
_exptl_crystal_F_000 912
_exptl_crystal_recrystallization_method 'Re-crystallisation from solvent: Eyhyl acetate - hexane'
_exptl_crystal_size_max 0.320
_exptl_crystal_size_mid 0.240
_exptl_crystal_size_min 0.200
_refine_diff_density_max 0.430
_refine_diff_density_min -0.255
_refine_diff_density_rms 0.069
_refine_ls_extinction_method none
_refine_ls_goodness_of_fit_ref 1.083
_refine_ls_hydrogen_treatment constr
_refine_ls_matrix_type full
_refine_ls_number_parameters 577
_refine_ls_number_reflns 11246
_refine_ls_number_restraints 0
_refine_ls_restrained_S_all 1.083
_refine_ls_R_factor_all 0.2438
_refine_ls_R_factor_gt 0.1196
_refine_ls_shift/su_max 0.018
_refine_ls_shift/su_mean 0.001
_refine_ls_structure_factor_coef Fsqd
_refine_ls_weighting_details 'w=1/[\s^2^(Fo^2^)+(0.0858P)^2^+2.6848P] where P=(Fo^2^+2Fc^2^)/3'
_refine_ls_weighting_scheme calc
_refine_ls_wR_factor_gt 0.2170
_refine_ls_wR_factor_ref 0.2630
_reflns_Friedel_coverage 0.000
_reflns_number_gt 5322
_reflns_number_total 11246
_reflns_threshold_expression 'I > 2\s(I)'
_cod_data_source_file c7ob01101f2.cif
_cod_data_source_block AG-HC-382F
_cod_depositor_comments
;
The following automatic conversions were performed:

'_exptl_absorpt_correction_type' value 'Empirical' changed to
'empirical' according to
/home/data/users/saulius/crontab/automatic-downloads/rss-feeds/RSC/lib/dictionaries/cif_core.dic
dictionary named 'cif_core.dic' version 2.4.2 from 2011-04-26.

Automatic conversion script
Id: cif_fix_values 4973 2017-02-22 13:04:09Z antanas 
;
_cod_database_code 7155709
_shelx_space_group_comment
;
The symmetry employed for this shelxl refinement is uniquely defined
by the following loop, which should always be used as a source of
symmetry information in preference to the above space-group names.
They are only intended as comments.
;
_shelx_estimated_absorpt_t_min 0.949
_shelx_estimated_absorpt_t_max 0.967
_shelxl_version_number 2014-3

loop_
_space_group_symop_operation_xyz
'x, y, z'
'-x, -y, -z'

loop_
_atom_site_label
_atom_site_type_symbol
_atom_site_fract_x
_atom_site_fract_y
_atom_site_fract_z
_atom_site_U_iso_or_equiv
_atom_site_adp_type
_atom_site_occupancy
_atom_site_site_symmetry_order
_atom_site_calc_flag
_atom_site_refinement_flags_posn
_atom_site_refinement_flags_adp
S1 S 0.54167(14) 0.73390(10) 0.19588(7) 0.0534(4) Uani 1 1 d . .
S2 S 0.04799(13) 0.66086(9) 0.19427(6) 0.0494(3) Uani 1 1 d . .
O1 O 0.8541(4) 0.4824(4) 0.4316(2) 0.0851(12) Uani 1 1 d . .
O2 O 0.3430(4) 0.7856(4) 0.4363(2) 0.0856(13) Uani 1 1 d . .
N1 N 0.4680(3) 0.4588(3) 0.11921(18) 0.0382(8) Uani 1 1 d . .
N2 N 0.6659(4) 0.7765(3) 0.29594(19) 0.0458(9) Uani 1 1 d . .
C11 C 0.5931(4) 0.4865(3) 0.0793(2) 0.0342(9) Uani 1 1 d . .
C10 C 0.6416(4) 0.5849(3) 0.0992(2) 0.0346(9) Uani 1 1 d . .
N4 N -0.0349(3) 0.9754(3) 0.12035(19) 0.0383(8) Uani 1 1 d . .
N3 N 0.1752(4) 0.5658(3) 0.29347(18) 0.0418(9) Uani 1 1 d . .
C1 C 0.5253(6) 0.0465(5) 0.2249(3) 0.0723(17) Uani 1 1 d . .
H1 H 0.5543 -0.0219 0.2476 0.087 Uiso 1 1 calc R U
C2 C 0.4427(6) 0.0463(4) 0.1763(3) 0.0718(16) Uani 1 1 d . .
H2 H 0.4152 -0.0226 0.1657 0.086 Uiso 1 1 calc R U
C4 C 0.3997(6) 0.1464(4) 0.1428(3) 0.0636(14) Uani 1 1 d . .
H4 H 0.3428 0.1448 0.1097 0.076 Uiso 1 1 calc R U
C6 C 0.4395(4) 0.2501(3) 0.1573(2) 0.0423(11) Uani 1 1 d . .
C7 C 0.3882(5) 0.3576(4) 0.1185(3) 0.0511(12) Uani 1 1 d . .
H7A H 0.3877 0.3485 0.0696 0.061 Uiso 1 1 calc R U
H7B H 0.2964 0.3684 0.1401 0.061 Uiso 1 1 calc R U
C8 C 0.4382(4) 0.5361(3) 0.1636(2) 0.0399(10) Uani 1 1 d . .
H8 H 0.3594 0.5355 0.1963 0.048 Uiso 1 1 calc R U
C9 C 0.5398(4) 0.6148(3) 0.1537(2) 0.0403(10) Uani 1 1 d . .
C16 C 0.6377(5) 0.6903(4) 0.2640(2) 0.0437(11) Uani 1 1 d . .
C20 C 0.7408(5) 0.7587(4) 0.3480(2) 0.0470(11) Uani 1 1 d . .
C23 C 0.7705(5) 0.8605(4) 0.3793(3) 0.0544(13) Uani 1 1 d . .
C24 C 0.6740(7) 0.9397(5) 0.3912(3) 0.0787(18) Uani 1 1 d . .
H24 H 0.5891 0.9288 0.3805 0.094 Uiso 1 1 calc R U
C26 C 0.7013(8) 1.0356(5) 0.4191(4) 0.095(2) Uani 1 1 d . .
H26 H 0.6344 1.0882 0.4273 0.114 Uiso 1 1 calc R U
C25 C 0.8946(6) 0.8777(6) 0.3965(3) 0.0832(19) Uani 1 1 d . .
H25 H 0.9611 0.8241 0.3901 0.100 Uiso 1 1 calc R U
C19 C 0.7860(5) 0.6504(4) 0.3696(2) 0.0495(12) Uani 1 1 d . .
C22 C 0.8670(5) 0.6020(5) 0.4255(3) 0.0642(15) Uani 1 1 d . .
H22A H 0.9603 0.6266 0.4114 0.077 Uiso 1 1 calc R U
H22B H 0.8324 0.6265 0.4704 0.077 Uiso 1 1 calc R U
C21 C 0.8086(6) 0.4535(5) 0.3701(3) 0.0769(18) Uani 1 1 d . .
H21A H 0.7402 0.3933 0.3836 0.092 Uiso 1 1 calc R U
H21B H 0.8825 0.4284 0.3378 0.092 Uiso 1 1 calc R U
C18 C 0.7523(5) 0.5613(4) 0.3366(2) 0.0496(12) Uani 1 1 d . .
C17 C 0.6787(5) 0.5797(4) 0.2826(3) 0.0498(12) Uani 1 1 d . .
H17 H 0.6572 0.5209 0.2596 0.060 Uiso 1 1 calc R U
C12 C 0.6670(5) 0.4339(4) 0.0267(2) 0.0475(12) Uani 1 1 d . .
H12 H 0.6345 0.3684 0.0138 0.057 Uiso 1 1 calc R U
C13 C 0.7881(5) 0.4813(5) -0.0052(3) 0.0607(15) Uani 1 1 d . .
H13 H 0.8385 0.4481 -0.0410 0.073 Uiso 1 1 calc R U
C14 C 0.8393(5) 0.5781(5) 0.0141(3) 0.0632(15) Uani 1 1 d . .
H14 H 0.9234 0.6075 -0.0084 0.076 Uiso 1 1 calc R U
C15 C 0.7671(4) 0.6311(4) 0.0662(2) 0.0476(11) Uani 1 1 d . .
H15 H 0.8013 0.6960 0.0789 0.057 Uiso 1 1 calc R U
C3 C 0.5655(7) 0.1482(5) 0.2404(3) 0.086(2) Uani 1 1 d . .
H3 H 0.6195 0.1488 0.2750 0.104 Uiso 1 1 calc R U
C5 C 0.5255(5) 0.2513(4) 0.2043(3) 0.0590(14) Uani 1 1 d . .
H5 H 0.5578 0.3203 0.2125 0.071 Uiso 1 1 calc R U
C29 C 0.0253(6) 1.3394(5) 0.2180(3) 0.0701(16) Uani 1 1 d . .
H29 H 0.0561 1.3973 0.2389 0.084 Uiso 1 1 calc R U
C31 C 0.0680(7) 1.2287(5) 0.2337(3) 0.0839(19) Uani 1 1 d . .
H31 H 0.1268 1.2112 0.2660 0.101 Uiso 1 1 calc R U
C33 C 0.0237(6) 1.1467(4) 0.2021(3) 0.0629(15) Uani 1 1 d . .
H33 H 0.0562 1.0735 0.2119 0.075 Uiso 1 1 calc R U
C34 C -0.0663(4) 1.1653(3) 0.1565(2) 0.0425(11) Uani 1 1 d . .
C35 C -0.1190(5) 1.0756(4) 0.1202(3) 0.0513(12) Uani 1 1 d . .
H35A H -0.2091 1.0522 0.1441 0.062 Uiso 1 1 calc R U
H35B H -0.1243 1.1085 0.0715 0.062 Uiso 1 1 calc R U
C36 C -0.0623(4) 0.8741(3) 0.1638(2) 0.0405(10) Uani 1 1 d . .
H36 H -0.1411 0.8561 0.1962 0.049 Uiso 1 1 calc R U
C37 C 0.0419(4) 0.8023(3) 0.1533(2) 0.0391(10) Uani 1 1 d . .
C45 C 0.1433(4) 0.6692(4) 0.2624(2) 0.0395(10) Uani 1 1 d . .
C47 C 0.2473(4) 0.5564(4) 0.3468(2) 0.0433(11) Uani 1 1 d . .
C52 C 0.2818(5) 0.4383(4) 0.3757(2) 0.0457(11) Uani 1 1 d . .
C53 C 0.1943(7) 0.3497(5) 0.3771(3) 0.0795(18) Uani 1 1 d . .
H53 H 0.1136 0.3649 0.3606 0.095 Uiso 1 1 calc R U
C56 C 0.2232(8) 0.2379(5) 0.4026(4) 0.099(2) Uani 1 1 d . .
H56 H 0.1635 0.1787 0.4022 0.119 Uiso 1 1 calc R U
C57 C 0.3397(7) 0.2158(5) 0.4281(3) 0.0826(19) Uani 1 1 d . .
H57 H 0.3608 0.1410 0.4445 0.099 Uiso 1 1 calc R U
C30 C -0.0618(6) 1.3622(4) 0.1716(3) 0.0666(15) Uani 1 1 d . .
H30 H -0.0912 1.4362 0.1605 0.080 Uiso 1 1 calc R U
C32 C -0.1074(5) 1.2759(4) 0.1407(3) 0.0587(13) Uani 1 1 d . .
H32 H -0.1668 1.2929 0.1087 0.070 Uiso 1 1 calc R U
C38 C 0.0892(4) 0.9714(3) 0.0805(2) 0.0359(10) Uani 1 1 d . .
C39 C 0.1413(4) 0.8636(3) 0.0994(2) 0.0342(9) Uani 1 1 d . .
C41 C 0.2675(5) 0.8379(4) 0.0656(2) 0.0489(12) Uani 1 1 d . .
H41 H 0.3037 0.7666 0.0773 0.059 Uiso 1 1 calc R U
C42 C 0.3374(5) 0.9190(5) 0.0148(3) 0.0623(15) Uani 1 1 d . .
H42 H 0.4218 0.9024 -0.0080 0.075 Uiso 1 1 calc R U
C44 C 0.2847(5) 1.0265(5) -0.0035(3) 0.0611(15) Uani 1 1 d . .
H44 H 0.3348 1.0801 -0.0382 0.073 Uiso 1 1 calc R U
C40 C 0.1618(5) 1.0541(4) 0.0283(2) 0.0499(12) Uani 1 1 d . .
H40 H 0.1268 1.1257 0.0160 0.060 Uiso 1 1 calc R U
C46 C 0.1789(5) 0.7703(4) 0.2834(2) 0.0472(11) Uani 1 1 d . .
H46 H 0.1557 0.8413 0.2613 0.057 Uiso 1 1 calc R U
C49 C 0.2498(5) 0.7590(4) 0.3383(2) 0.0473(12) Uani 1 1 d . .
C48 C 0.2860(4) 0.6532(4) 0.3704(2) 0.0461(11) Uani 1 1 d . .
C55 C 0.4242(7) 0.3018(6) 0.4296(3) 0.0797(18) Uani 1 1 d . .
H55 H 0.5023 0.2863 0.4486 0.096 Uiso 1 1 calc R U
C54 C 0.3971(6) 0.4122(5) 0.4036(3) 0.0744(16) Uani 1 1 d . .
H54 H 0.4575 0.4705 0.4049 0.089 Uiso 1 1 calc R U
C51 C 0.3630(6) 0.6702(5) 0.4284(3) 0.0666(15) Uani 1 1 d . .
H51A H 0.3284 0.6196 0.4723 0.080 Uiso 1 1 calc R U
H51B H 0.4576 0.6559 0.4150 0.080 Uiso 1 1 calc R U
C50 C 0.3001(6) 0.8483(5) 0.3759(3) 0.0747(17) Uani 1 1 d . .
H50A H 0.3741 0.8929 0.3456 0.090 Uiso 1 1 calc R U
H50B H 0.2289 0.8993 0.3897 0.090 Uiso 1 1 calc R U
C28 C 0.8247(8) 1.0535(6) 0.4344(4) 0.087(2) Uani 1 1 d . .
H28 H 0.8431 1.1188 0.4523 0.104 Uiso 1 1 calc R U
C27 C 0.9207(7) 0.9763(7) 0.4238(4) 0.107(3) Uani 1 1 d . .
H27 H 1.0053 0.9885 0.4346 0.129 Uiso 1 1 calc R U

loop_
_atom_site_aniso_label
_atom_site_aniso_U_11
_atom_site_aniso_U_22
_atom_site_aniso_U_33
_atom_site_aniso_U_23
_atom_site_aniso_U_13
_atom_site_aniso_U_12
S1 0.0721(9) 0.0375(6) 0.0561(8) -0.0191(5) -0.0154(6) 0.0101(6)
S2 0.0680(8) 0.0311(6) 0.0512(7) -0.0024(5) -0.0197(6) -0.0076(5)
O1 0.107(3) 0.078(3) 0.067(3) 0.004(2) -0.022(2) 0.020(2)
O2 0.110(3) 0.089(3) 0.070(3) -0.033(2) -0.033(2) -0.012(3)
N1 0.040(2) 0.0329(19) 0.042(2) -0.0068(15) -0.0087(17) 0.0030(16)
N2 0.055(2) 0.037(2) 0.044(2) -0.0094(17) -0.0009(19) -0.0075(17)
C11 0.038(2) 0.030(2) 0.037(2) -0.0058(17) -0.0148(19) 0.0139(18)
C10 0.032(2) 0.033(2) 0.037(2) -0.0004(17) -0.0071(19) 0.0055(18)
N4 0.037(2) 0.0301(18) 0.050(2) -0.0098(16) -0.0107(17) 0.0004(15)
N3 0.047(2) 0.040(2) 0.037(2) -0.0056(16) -0.0024(17) 0.0010(17)
C1 0.087(4) 0.044(3) 0.072(4) 0.011(3) 0.008(3) 0.013(3)
C2 0.085(4) 0.034(3) 0.092(4) -0.009(3) -0.004(4) -0.003(3)
C4 0.075(4) 0.050(3) 0.072(4) -0.018(3) -0.021(3) -0.003(3)
C6 0.044(3) 0.035(2) 0.049(3) -0.0067(19) -0.009(2) -0.008(2)
C7 0.050(3) 0.042(3) 0.065(3) -0.006(2) -0.022(2) -0.004(2)
C8 0.035(2) 0.037(2) 0.044(3) -0.0046(19) -0.001(2) 0.0036(19)
C9 0.046(3) 0.035(2) 0.041(2) -0.0086(19) -0.007(2) 0.007(2)
C16 0.051(3) 0.038(2) 0.040(3) -0.0094(19) 0.004(2) -0.004(2)
C20 0.047(3) 0.048(3) 0.043(3) -0.009(2) 0.003(2) -0.008(2)
C23 0.062(3) 0.055(3) 0.047(3) -0.009(2) -0.011(2) -0.010(3)
C24 0.091(5) 0.063(4) 0.100(5) -0.030(3) -0.053(4) 0.016(3)
C26 0.128(6) 0.067(4) 0.112(5) -0.038(4) -0.063(5) 0.022(4)
C25 0.061(4) 0.094(5) 0.098(5) -0.044(4) 0.003(3) -0.005(3)
C19 0.043(3) 0.063(3) 0.038(3) -0.011(2) 0.008(2) -0.001(2)
C22 0.062(4) 0.076(4) 0.050(3) -0.007(3) 0.001(3) 0.008(3)
C21 0.089(4) 0.080(4) 0.060(4) -0.015(3) -0.004(3) 0.032(3)
C18 0.048(3) 0.051(3) 0.044(3) -0.008(2) 0.009(2) 0.009(2)
C17 0.054(3) 0.042(3) 0.051(3) -0.013(2) 0.004(2) -0.003(2)
C12 0.056(3) 0.050(3) 0.044(3) -0.016(2) -0.021(2) 0.020(2)
C13 0.060(4) 0.072(4) 0.051(3) -0.013(3) -0.007(3) 0.031(3)
C14 0.037(3) 0.086(4) 0.056(3) 0.009(3) 0.002(2) 0.009(3)
C15 0.040(3) 0.049(3) 0.051(3) 0.002(2) -0.010(2) -0.001(2)
C3 0.113(5) 0.064(4) 0.085(4) 0.012(3) -0.048(4) 0.006(4)
C5 0.077(4) 0.035(3) 0.073(3) -0.003(2) -0.043(3) -0.003(2)
C29 0.091(4) 0.054(3) 0.068(4) -0.027(3) -0.002(3) -0.010(3)
C31 0.109(5) 0.066(4) 0.093(5) -0.032(3) -0.047(4) 0.014(4)
C33 0.082(4) 0.054(3) 0.070(3) -0.027(3) -0.045(3) 0.022(3)
C34 0.044(3) 0.033(2) 0.050(3) -0.0062(19) -0.007(2) 0.005(2)
C35 0.048(3) 0.046(3) 0.068(3) -0.017(2) -0.026(2) 0.010(2)
C36 0.034(2) 0.040(2) 0.045(3) -0.008(2) 0.000(2) -0.007(2)
C37 0.042(3) 0.034(2) 0.041(2) -0.0078(18) -0.005(2) -0.010(2)
C45 0.041(3) 0.040(2) 0.035(2) -0.0099(19) 0.0059(19) -0.004(2)
C47 0.042(3) 0.051(3) 0.034(2) -0.008(2) 0.005(2) -0.005(2)
C52 0.051(3) 0.053(3) 0.031(2) -0.002(2) -0.006(2) -0.003(2)
C53 0.105(5) 0.057(3) 0.087(4) 0.000(3) -0.058(4) -0.004(3)
C56 0.131(6) 0.055(4) 0.123(6) 0.011(4) -0.077(5) -0.016(4)
C57 0.111(5) 0.061(4) 0.078(4) 0.005(3) -0.037(4) 0.015(4)
C30 0.083(4) 0.036(3) 0.080(4) -0.014(3) -0.008(3) 0.007(3)
C32 0.067(3) 0.043(3) 0.068(3) -0.002(2) -0.024(3) 0.011(2)
C38 0.042(3) 0.033(2) 0.036(2) -0.0077(18) -0.015(2) -0.0080(19)
C39 0.034(2) 0.037(2) 0.034(2) -0.0103(18) -0.0081(19) -0.0034(18)
C41 0.046(3) 0.056(3) 0.050(3) -0.019(2) -0.014(2) 0.001(2)
C42 0.040(3) 0.092(4) 0.058(3) -0.027(3) -0.002(3) -0.015(3)
C44 0.062(4) 0.073(4) 0.045(3) -0.003(3) -0.006(3) -0.035(3)
C40 0.063(3) 0.037(2) 0.051(3) 0.001(2) -0.022(3) -0.020(2)
C46 0.049(3) 0.037(2) 0.053(3) -0.010(2) 0.002(2) -0.005(2)
C49 0.043(3) 0.054(3) 0.046(3) -0.020(2) 0.002(2) -0.015(2)
C48 0.041(3) 0.061(3) 0.034(2) -0.010(2) 0.004(2) -0.012(2)
C55 0.083(4) 0.075(4) 0.083(4) -0.003(3) -0.031(4) 0.015(4)
C54 0.061(4) 0.079(4) 0.084(4) -0.015(3) -0.013(3) 0.008(3)
C51 0.075(4) 0.073(4) 0.057(3) -0.024(3) -0.011(3) -0.017(3)
C50 0.077(4) 0.071(4) 0.082(4) -0.024(3) -0.018(3) -0.021(3)
C28 0.094(5) 0.090(5) 0.094(5) -0.048(4) -0.030(4) -0.006(4)
C27 0.077(5) 0.124(6) 0.135(7) -0.069(5) -0.010(4) -0.034(5)

loop_
_atom_type_symbol
_atom_type_description
_atom_type_scat_dispersion_real
_atom_type_scat_dispersion_imag
_atom_type_scat_source
C C 0.0033 0.0016 'International Tables Vol C Tables 4.2.6.8 and 6.1.1.4'
H H 0.0000 0.0000 'International Tables Vol C Tables 4.2.6.8 and 6.1.1.4'
N N 0.0061 0.0033 'International Tables Vol C Tables 4.2.6.8 and 6.1.1.4'
O O 0.0106 0.0060 'International Tables Vol C Tables 4.2.6.8 and 6.1.1.4'
S S 0.1246 0.1234 'International Tables Vol C Tables 4.2.6.8 and 6.1.1.4'

loop_
_geom_angle_atom_site_label_1
_geom_angle_atom_site_label_2
_geom_angle_atom_site_label_3
_geom_angle
C9 S1 C16 103.7(2)
C37 S2 C45 103.6(2)
C22 O1 C21 110.1(4)
C50 O2 C51 111.0(4)
C8 N1 C11 108.3(3)
C8 N1 C7 126.0(4)
C11 N1 C7 125.5(4)
C16 N2 C20 119.9(4)
N1 C11 C12 130.2(4)
N1 C11 C10 108.3(3)
C12 C11 C10 121.5(4)
C15 C10 C11 119.7(4)
C15 C10 C9 134.4(4)
C11 C10 C9 106.0(4)
C36 N4 C38 108.7(3)
C36 N4 C35 125.7(4)
C38 N4 C35 125.4(4)
C45 N3 C47 119.9(4)
C2 C1 C3 119.5(5)
C1 C2 C4 120.6(5)
C2 C4 C6 120.9(5)
C5 C6 C4 118.9(4)
C5 C6 C7 122.8(4)
C4 C6 C7 118.3(4)
N1 C7 C6 113.3(4)
N1 C8 C9 110.4(4)
C8 C9 C10 107.0(4)
C8 C9 S1 126.3(3)
C10 C9 S1 126.6(3)
N2 C16 C17 123.4(4)
N2 C16 S1 112.1(3)
C17 C16 S1 124.4(4)
N2 C20 C19 120.2(4)
N2 C20 C23 116.2(4)
C19 C20 C23 123.6(5)
C24 C23 C25 118.5(5)
C24 C23 C20 120.4(5)
C25 C23 C20 121.1(5)
C23 C24 C26 120.9(6)
C28 C26 C24 120.4(6)
C23 C25 C27 119.7(6)
C20 C19 C18 118.7(5)
C20 C19 C22 133.5(5)
C18 C19 C22 107.7(4)
O1 C22 C19 105.5(4)
O1 C21 C18 104.7(4)
C17 C18 C19 121.2(4)
C17 C18 C21 130.0(5)
C19 C18 C21 108.8(5)
C18 C17 C16 116.5(4)
C13 C12 C11 117.6(5)
C12 C13 C14 122.0(5)
C15 C14 C13 121.0(5)
C14 C15 C10 118.2(5)
C1 C3 C5 120.1(6)
C6 C5 C3 119.9(5)
C30 C29 C31 118.9(5)
C33 C31 C29 119.6(6)
C31 C33 C34 123.4(5)
C33 C34 C32 116.6(4)
C33 C34 C35 125.0(4)
C32 C34 C35 118.3(4)
N4 C35 C34 112.7(4)
N4 C36 C37 110.2(4)
C36 C37 C39 106.6(4)
C36 C37 S2 126.4(3)
C39 C37 S2 126.9(3)
N3 C45 C46 123.1(4)
N3 C45 S2 112.0(3)
C46 C45 S2 124.9(4)
N3 C47 C48 120.0(4)
N3 C47 C52 115.6(4)
C48 C47 C52 124.4(4)
C53 C52 C54 117.1(5)
C53 C52 C47 119.6(5)
C54 C52 C47 123.3(5)
C52 C53 C56 121.6(6)
C57 C56 C53 119.3(6)
C55 C57 C56 120.0(6)
C29 C30 C32 120.3(5)
C34 C32 C30 121.1(5)
N4 C38 C39 108.2(3)
N4 C38 C40 130.4(4)
C39 C38 C40 121.4(4)
C41 C39 C38 119.3(4)
C41 C39 C37 134.4(4)
C38 C39 C37 106.3(4)
C42 C41 C39 118.9(5)
C41 C42 C44 121.4(5)
C40 C44 C42 121.2(5)
C44 C40 C38 117.9(4)
C49 C46 C45 116.2(4)
C46 C49 C48 121.7(4)
C46 C49 C50 130.4(5)
C48 C49 C50 107.9(5)
C47 C48 C49 119.0(4)
C47 C48 C51 132.4(5)
C49 C48 C51 108.6(4)
C57 C55 C54 121.0(6)
C55 C54 C52 121.0(6)
O2 C51 C48 104.4(4)
O2 C50 C49 104.7(4)
C27 C28 C26 119.8(6)
C28 C27 C25 120.7(6)

loop_
_geom_bond_atom_site_label_1
_geom_bond_atom_site_label_2
_geom_bond_distance
S1 C9 1.745(4)
S1 C16 1.772(5)
S2 C37 1.744(4)
S2 C45 1.770(5)
O1 C22 1.412(6)
O1 C21 1.433(7)
O2 C50 1.411(7)
O2 C51 1.413(6)
N1 C8 1.357(5)
N1 C11 1.379(5)
N1 C7 1.452(5)
N2 C16 1.333(5)
N2 C20 1.346(6)
C11 C12 1.391(6)
C11 C10 1.402(5)
C10 C15 1.394(6)
C10 C9 1.434(6)
N4 C36 1.353(5)
N4 C38 1.365(5)
N4 C35 1.459(5)
N3 C45 1.340(5)
N3 C47 1.349(5)
C1 C2 1.357(8)
C1 C3 1.368(8)
C2 C4 1.364(7)
C4 C6 1.382(6)
C6 C5 1.359(6)
C6 C7 1.508(6)
C8 C9 1.360(6)
C16 C17 1.385(6)
C20 C19 1.386(6)
C20 C23 1.489(6)
C23 C24 1.369(7)
C23 C25 1.373(8)
C24 C26 1.383(8)
C26 C28 1.353(9)
C25 C27 1.402(8)
C19 C18 1.391(7)
C19 C22 1.502(7)
C21 C18 1.494(7)
C18 C17 1.369(7)
C12 C13 1.356(7)
C13 C14 1.390(7)
C14 C15 1.379(7)
C3 C5 1.401(7)
C29 C30 1.354(8)
C29 C31 1.384(8)
C31 C33 1.345(7)
C33 C34 1.362(6)
C34 C32 1.378(6)
C34 C35 1.510(6)
C36 C37 1.362(6)
C37 C39 1.428(6)
C45 C46 1.395(6)
C47 C48 1.383(6)
C47 C52 1.485(6)
C52 C53 1.370(7)
C52 C54 1.377(7)
C53 C56 1.388(8)
C56 C57 1.357(8)
C57 C55 1.341(8)
C30 C32 1.382(7)
C38 C39 1.399(5)
C38 C40 1.400(6)
C39 C41 1.391(6)
C41 C42 1.365(7)
C42 C44 1.396(7)
C44 C40 1.356(7)
C46 C49 1.364(6)
C49 C48 1.385(6)
C49 C50 1.512(7)
C48 C51 1.506(7)
C55 C54 1.370(8)
C28 C27 1.346(9)

loop_
_geom_torsion_atom_site_label_1
_geom_torsion_atom_site_label_2
_geom_torsion_atom_site_label_3
_geom_torsion_atom_site_label_4
_geom_torsion
C8 N1 C11 C12 -179.8(4)
C7 N1 C11 C12 5.8(6)
C8 N1 C11 C10 -0.6(4)
C7 N1 C11 C10 -175.0(4)
N1 C11 C10 C15 -179.7(3)
C12 C11 C10 C15 -0.4(6)
N1 C11 C10 C9 0.4(4)
C12 C11 C10 C9 179.7(4)
C3 C1 C2 C4 0.0(9)
C1 C2 C4 C6 0.3(9)
C2 C4 C6 C5 1.8(8)
C2 C4 C6 C7 -179.9(5)
C8 N1 C7 C6 -98.9(5)
C11 N1 C7 C6 74.6(5)
C5 C6 C7 N1 17.5(7)
C4 C6 C7 N1 -160.7(4)
C11 N1 C8 C9 0.5(5)
C7 N1 C8 C9 174.9(4)
N1 C8 C9 C10 -0.2(5)
N1 C8 C9 S1 176.6(3)
C15 C10 C9 C8 -179.9(4)
C11 C10 C9 C8 -0.2(4)
C15 C10 C9 S1 3.3(7)
C11 C10 C9 S1 -176.9(3)
C16 S1 C9 C8 100.1(4)
C16 S1 C9 C10 -83.8(4)
C20 N2 C16 C17 1.8(6)
C20 N2 C16 S1 -178.6(3)
C9 S1 C16 N2 171.2(3)
C9 S1 C16 C17 -9.2(4)
C16 N2 C20 C19 -1.6(6)
C16 N2 C20 C23 178.4(4)
N2 C20 C23 C24 39.5(7)
C19 C20 C23 C24 -140.6(5)
N2 C20 C23 C25 -140.1(5)
C19 C20 C23 C25 39.8(7)
C25 C23 C24 C26 0.8(9)
C20 C23 C24 C26 -178.8(6)
C23 C24 C26 C28 0.6(10)
C24 C23 C25 C27 -1.7(9)
C20 C23 C25 C27 178.0(6)
N2 C20 C19 C18 0.0(6)
C23 C20 C19 C18 -180.0(4)
N2 C20 C19 C22 -178.6(5)
C23 C20 C19 C22 1.5(8)
C21 O1 C22 C19 18.1(5)
C20 C19 C22 O1 167.5(5)
C18 C19 C22 O1 -11.2(5)
C22 O1 C21 C18 -17.6(6)
C20 C19 C18 C17 1.5(7)
C22 C19 C18 C17 -179.6(4)
C20 C19 C18 C21 -178.4(4)
C22 C19 C18 C21 0.5(5)
O1 C21 C18 C17 -169.7(5)
O1 C21 C18 C19 10.1(6)
C19 C18 C17 C16 -1.3(7)
C21 C18 C17 C16 178.6(5)
N2 C16 C17 C18 -0.4(7)
S1 C16 C17 C18 -180.0(3)
N1 C11 C12 C13 178.9(4)
C10 C11 C12 C13 -0.3(6)
C11 C12 C13 C14 1.0(7)
C12 C13 C14 C15 -1.0(8)
C13 C14 C15 C10 0.2(7)
C11 C10 C15 C14 0.5(6)
C9 C10 C15 C14 -179.8(4)
C2 C1 C3 C5 -2.3(10)
C4 C6 C5 C3 -4.0(8)
C7 C6 C5 C3 177.7(5)
C1 C3 C5 C6 4.4(9)
C30 C29 C31 C33 0.9(10)
C29 C31 C33 C34 -2.5(10)
C31 C33 C34 C32 2.9(9)
C31 C33 C34 C35 -179.7(6)
C36 N4 C35 C34 102.6(5)
C38 N4 C35 C34 -71.9(5)
C33 C34 C35 N4 -18.2(7)
C32 C34 C35 N4 159.1(4)
C38 N4 C36 C37 -0.2(5)
C35 N4 C36 C37 -175.5(4)
N4 C36 C37 C39 0.0(5)
N4 C36 C37 S2 -176.7(3)
C45 S2 C37 C36 -100.2(4)
C45 S2 C37 C39 83.7(4)
C47 N3 C45 C46 -1.3(6)
C47 N3 C45 S2 -179.7(3)
C37 S2 C45 N3 -171.0(3)
C37 S2 C45 C46 10.7(4)
C45 N3 C47 C48 1.3(6)
C45 N3 C47 C52 -177.7(4)
N3 C47 C52 C53 -32.9(6)
C48 C47 C52 C53 148.2(5)
N3 C47 C52 C54 149.1(5)
C48 C47 C52 C54 -29.8(7)
C54 C52 C53 C56 -2.9(9)
C47 C52 C53 C56 179.0(6)
C52 C53 C56 C57 1.4(11)
C53 C56 C57 C55 1.2(11)
C31 C29 C30 C32 0.1(9)
C33 C34 C32 C30 -1.9(8)
C35 C34 C32 C30 -179.4(5)
C29 C30 C32 C34 0.4(9)
C36 N4 C38 C39 0.2(4)
C35 N4 C38 C39 175.6(4)
C36 N4 C38 C40 -180.0(4)
C35 N4 C38 C40 -4.6(7)
N4 C38 C39 C41 179.6(4)
C40 C38 C39 C41 -0.2(6)
N4 C38 C39 C37 -0.2(4)
C40 C38 C39 C37 180.0(4)
C36 C37 C39 C41 -179.6(5)
S2 C37 C39 C41 -2.9(7)
C36 C37 C39 C38 0.1(5)
S2 C37 C39 C38 176.8(3)
C38 C39 C41 C42 0.2(6)
C37 C39 C41 C42 179.9(5)
C39 C41 C42 C44 0.0(7)
C41 C42 C44 C40 -0.2(8)
C42 C44 C40 C38 0.2(7)
N4 C38 C40 C44 -179.7(4)
C39 C38 C40 C44 0.1(6)
N3 C45 C46 C49 0.2(6)
S2 C45 C46 C49 178.4(3)
C45 C46 C49 C48 1.0(6)
C45 C46 C49 C50 -177.7(5)
N3 C47 C48 C49 -0.2(6)
C52 C47 C48 C49 178.8(4)
N3 C47 C48 C51 178.7(5)
C52 C47 C48 C51 -2.4(8)
C46 C49 C48 C47 -1.0(7)
C50 C49 C48 C47 177.9(4)
C46 C49 C48 C51 179.9(4)
C50 C49 C48 C51 -1.2(5)
C56 C57 C55 C54 -2.1(11)
C57 C55 C54 C52 0.5(10)
C53 C52 C54 C55 1.9(8)
C47 C52 C54 C55 180.0(5)
C50 O2 C51 C48 -18.8(6)
C47 C48 C51 O2 -167.1(5)
C49 C48 C51 O2 11.8(5)
C51 O2 C50 C49 18.1(6)
C46 C49 C50 O2 168.9(5)
C48 C49 C50 O2 -9.9(6)
C24 C26 C28 C27 -1.2(11)
C26 C28 C27 C25 0.4(12)
C23 C25 C27 C28 1.1(11)
